data_1558445
loop_
_publ_author_name
'Janickis, Vitalijus'
'Maroy, Kjartan'

_publ_section_title
;
 The Dihydrogentrisulfanediphosphonate Ion. Preparation and Crystal
 Structures of BaH2S3P2O6.C2H5OH and [Co(en)2Cl(H2O)]H2S3P2O6.H2O
;
_journal_name_full 'Acta Chemica Scandinavica'
_journal_page_first 465
_journal_page_last 470
_journal_paper_doi 10.3891/acta.chem.scand.48-0465
_journal_volume 48
_journal_year 1994
_chemical_formula_sum 'C2 H8 Ba O7 P2 S3'
_chemical_formula_weight 439.6
_chemical_name_common
;
BaH2S3P2O6.C2H5OH
;
_space_group_IT_number 2
_space_group_name_Hall '-P 1'
_space_group_name_H-M_alt 'P -1'
_symmetry_cell_setting triclinic
_symmetry_Int_Tables_number 2
_symmetry_space_group_name_Hall '-P 1'
_symmetry_space_group_name_H-M 'P -1'
_cell_angle_alpha 97.17(1)
_cell_angle_beta 102.42(1)
_cell_angle_gamma 104.40(1)
_cell_formula_units_Z 2
_cell_length_a 5.809(1)
_cell_length_b 9.085(1)
_cell_length_c 12.168(1)
_cell_volume 596.54(14)
_diffrn_ambient_temperature 293
_diffrn_radiation_probe x-ray
_diffrn_radiation_type MoK\a
_diffrn_radiation_wavelength 0.71069
_exptl_absorpt_coefficient_mu 4.11
_exptl_crystal_density_diffrn 2.477
_exptl_crystal_F_000 420
_refine_ls_goodness_of_fit_ref 1.530
_refine_ls_number_parameters 148
_refine_ls_number_reflns 2992
_refine_ls_R_factor_gt 0.036
_refine_ls_wR_factor_gt 0.041
_cod_data_source_file Acta-Chem-Scand-1994-48-465-1.cif
_cod_data_source_block 1
_cod_depositor_comments
;
H7 atomic coordinates very probably in error
;
_cod_database_code 1558445

loop_
_space_group_symop_id
_space_group_symop_operation_xyz
1 x,y,z
2 -x,-y,-z

loop_
_atom_site_label
_atom_site_type_symbol
_atom_site_thermal_displace_type
_atom_site_fract_x
_atom_site_fract_y
_atom_site_fract_z
_atom_site_occupancy
_atom_site_U_iso_or_equiv
_atom_site_calc_flag
_atom_site_refinement_flags
_atom_site_disorder_assembly
_atom_site_disorder_group
Ba Ba Uiso 0.48290(5) 0.24623(2) 0.47020(2) 1.000 0.0187(1) . . . .
S1 S Uiso 0.2647(3) 0.42191(13) -0.17585(9) 1.000 0.0333(4) . . . .
S2 S Uiso 0.5306(3) 0.30825(13) -0.17584(12) 1.000 0.0360(4) . . . .
S3 S Uiso 0.3880(3) 0.08674(13) -0.15588(9) 1.000 0.0326(4) . . . .
P1 P Uiso 0.1280(2) 0.40963(10) -0.35273(9) 1.000 0.0180(3) . . . .
P2 P Uiso 0.2327(2) -0.03295(10) -0.32601(8) 1.000 0.0181(3) . . . .
O1 O Uiso 0.3389(6) 0.4658(3) -0.4047(3) 1.000 0.0232(8) . . . .
O3 O Uiso -0.0391(7) 0.2516(3) -0.4080(3) 1.000 0.0324(10) . . . .
O4 O Uiso 0.3915(6) 0.0341(3) -0.3994(2) 1.000 0.0229(8) . . . .
O5 O Uiso 0.2112(7) -0.1983(3) -0.3195(3) 1.000 0.0281(9) . . . .
O6 O Uiso -0.0330(6) -0.0128(3) -0.3613(3) 1.000 0.0243(8) . . . .
O7 O Uiso 0.2906(8) 0.2744(4) 0.2496(3) 1.000 0.0370(9) . . . .
C1 C Uiso 0.2130(12) 0.1936(7) 0.1349(5) 1.000 0.0431(13) . . . .
C2 C Uiso 0.0239(14) 0.2489(7) 0.0618(5) 1.000 0.0532(13) . . . .
O2 O Uiso -0.0407(6) 0.6187(3) -0.3517(3) 1.000 0.0279(9) . . . .
H6 H Uiso 0.361(15) 0.362(8) 0.259(6) 1.000 0.10(3) . . . .
H8 H Uiso -0.029(14) 0.074(7) -0.374(6) 1.000 0.07(2) . . . .
H7 H Uiso 0.038(13) 0.611(7) -0.338(5) 1.000 0.06(2) . . . .

loop_
_atom_type_symbol
_atom_type_description
_atom_type_scat_dispersion_real
_atom_type_scat_dispersion_imag
_atom_type_scat_source
C C 0.0033 0.0016 ' International Tables Vol C Tables 4.2.6.8 and 6.1.1.4'
H H 0.0000 0.0000 ' International Tables Vol C Tables 4.2.6.8 and 6.1.1.4'
Ba Ba -0.3244 2.2819 ' International Tables Vol C Tables 4.2.6.8 and 6.1.1.4'
O O 0.0106 0.0060 ' International Tables Vol C Tables 4.2.6.8 and 6.1.1.4'
P P 0.1023 0.0942 ' International Tables Vol C Tables 4.2.6.8 and 6.1.1.4'
S S 0.1246 0.1234 ' International Tables Vol C Tables 4.2.6.8 and 6.1.1.4'

loop_
_geom_angle_atom_site_label_1
_geom_angle_atom_site_label_2
_geom_angle_atom_site_label_3
_geom_angle
_geom_angle_site_symmetry_1
_geom_angle_site_symmetry_2
_geom_angle_site_symmetry_3
_geom_angle_publ_flag
O1 Ba O7 101.66(11) 1_556 . . yes
O4 Ba O7 136.08(10) 1_556 . . yes
O3 Ba O7 132.87(12) 1_656 . . yes
O6 Ba O7 67.36(11) 2_555 . . yes
P2 Ba O7 79.73(9) 2_655 . . yes
O4 Ba O7 93.74(10) 2_655 . . yes
O5 Ba O7 67.01(12) 2_655 . . yes
O1 Ba O7 62.36(11) 2_665 . . yes
O1 Ba O4 95.39(9) 1_556 . 1_556 yes
O1 Ba O3 107.52(10) 1_556 . 1_656 yes
O1 Ba O6 103.64(10) 1_556 . 2_555 yes
P2 Ba O1 168.52(7) 2_655 . 1_556 yes
O1 Ba O4 161.52(8) 1_556 . 2_655 yes
O1 Ba O5 144.74(8) 1_556 . 2_655 yes
O1 Ba O1 72.27(10) 1_556 . 2_665 yes
O3 Ba O4 77.12(10) 1_656 . 1_556 yes
O4 Ba O6 69.39(9) 1_556 . 2_555 yes
P2 Ba O4 91.22(7) 2_655 . 1_556 yes
O4 Ba O4 66.26(8) 1_556 . 2_655 yes
O4 Ba O5 116.15(9) 1_556 . 2_655 yes
O1 Ba O4 160.82(9) 2_665 . 1_556 yes
O3 Ba O6 135.80(8) 1_656 . 2_555 yes
P2 Ba O3 64.84(7) 2_655 . 1_656 yes
O3 Ba O4 67.62(9) 1_656 . 2_655 yes
O3 Ba O5 67.75(11) 1_656 . 2_655 yes
O1 Ba O3 92.36(9) 2_665 . 1_656 yes
P2 Ba O6 87.47(7) 2_655 . 2_555 yes
O4 Ba O6 72.84(9) 2_655 . 2_555 yes
O5 Ba O6 102.07(10) 2_655 . 2_555 yes
O1 Ba O6 127.03(10) 2_665 . 2_555 yes
P2 Ba O4 25.91(6) 2_655 . 2_655 yes
P2 Ba O5 25.79(6) 2_655 . 2_655 yes
P2 Ba O1 98.83(7) 2_655 . 2_665 yes
O4 Ba O5 51.70(8) 2_655 . 2_655 yes
O1 Ba O4 124.73(9) 2_665 . 2_655 yes
O1 Ba O5 73.06(9) 2_665 . 2_655 yes
S2 S1 P1 101.09(8) . . . yes
S1 S2 S3 108.12(10) . . . yes
S2 S3 P2 102.75(7) . . . yes
S1 P1 O1 109.41(16) . . . yes
S1 P1 O3 110.59(14) . . . yes
O1 P1 O3 115.3(2) . . . yes
S3 P2 O4 108.82(12) . . . yes
S3 P2 O5 104.67(15) . . . yes
S3 P2 O6 106.21(14) . . . yes
Ba P2 S3 123.21(7) 2_655 . . yes
O4 P2 O5 115.3(2) . . . yes
O4 P2 O6 112.40(18) . . . yes
Ba P2 O4 58.03(12) 2_655 . . yes
O5 P2 O6 108.8(2) . . . yes
Ba P2 O5 57.27(16) 2_655 . . yes
Ba P2 O6 130.37(13) 2_655 . . yes
Ba O1 P1 117.63(15) 1_554 . . yes
Ba O1 P1 130.66(17) 2_665 . . yes
Ba O1 Ba 107.74(12) 1_554 . 2_665 yes
Ba O3 P1 114.75(18) 1_454 . . yes
Ba O4 P2 146.11(19) 1_554 . . yes
Ba O4 P2 96.06(13) 2_655 . . yes
Ba O4 Ba 113.74(10) 1_554 . 2_655 yes
Ba O5 P2 96.94(17) 2_655 . . yes
Ba O6 P2 127.87(15) 2_555 . . yes
Ba O7 C1 142.7(3) . . . yes
P2 O6 H8 112(6) . . . no
Ba O6 H8 115(5) 2_555 . . no
Ba O7 H6 94(5) . . . no
C1 O7 H6 116(5) . . . no
O7 C1 C2 112.7(5) . . . yes

loop_
_geom_bond_atom_site_label_1
_geom_bond_atom_site_label_2
_geom_bond_distance
_geom_bond_site_symmetry_1
_geom_bond_site_symmetry_2
_geom_bond_publ_flag
Ba O7 2.746(4) . . yes
Ba O1 2.760(3) . 1_556 yes
Ba O4 2.670(3) . 1_556 yes
Ba O3 2.838(4) . 1_656 yes
Ba O6 2.852(3) . 2_555 yes
Ba P2 3.3989(13) . 2_655 yes
Ba O4 2.900(3) . 2_655 yes
Ba O5 2.880(4) . 2_655 yes
Ba O1 2.843(3) . 2_665 yes
S1 S2 2.060(2) . . yes
S1 P1 2.1062(15) . . yes
S2 S3 2.0431(17) . . yes
S3 P2 2.1044(15) . . yes
P1 O1 1.505(4) . . yes
P1 O3 1.497(3) . . yes
P2 O4 1.493(3) . . yes
P2 O5 1.490(3) . . yes
P2 O6 1.573(4) . . yes
O7 C1 1.414(7) . . yes
O6 H8 0.82(6) . . no
O7 H6 0.78(8) . . no
C1 C2 1.489(10) . . no
O2 H7 0.48(8) . . no

loop_
_geom_hbond_atom_site_label_D
_geom_hbond_atom_site_label_H
_geom_hbond_atom_site_label_A
_geom_hbond_distance_DH
_geom_hbond_distance_HA
_geom_hbond_distance_DA
_geom_hbond_angle_DHA
_geom_hbond_site_symmetry_A
_geom_hbond_publ_flag
O7 H6 O1 0.78(8) 2.29(7) 2.895(5) 135(6) 2_665 yes
O2 H7 P1 0.48(8) 2.02(7) 2.344(3) 128(9) . yes
O6 H8 O3 0.82(6) 1.73(7) 2.543(4) 176(10) . yes

loop_
_geom_torsion_atom_site_label_1
_geom_torsion_atom_site_label_2
_geom_torsion_atom_site_label_3
_geom_torsion_atom_site_label_4
_geom_torsion
_geom_torsion_site_symmetry_1
_geom_torsion_site_symmetry_2
_geom_torsion_site_symmetry_3
_geom_torsion_site_symmetry_4
_geom_torsion_publ_flag
O5 Ba P2 O4 179.1(2) . 2_655 . . no
O7 Ba P2 O4 121.65(16) 2_655 2_655 . . no
O4 Ba P2 O5 -179.1(2) . 2_655 . . no
O7 Ba P2 O5 -57.5(2) 2_655 2_655 . . no
O4 Ba P2 O6 93.4(2) . 2_655 . . no
O5 Ba P2 O6 -87.5(2) . 2_655 . . no
O7 Ba P2 O6 -144.97(18) 2_655 2_655 . . no
O4 Ba O1 P1 -35.1(2) . 1_554 . . no
O7 Ba O1 P1 104.3(2) 1_554 1_554 . . no
O4 Ba O1 Ba 164.98(12) . 1_554 . 2_665 no
O7 Ba O1 P1 89.6(3) 2_665 2_665 . . no
O7 Ba O3 P1 86.5(2) 1_454 1_454 . . no
O1 Ba O4 P2 32.7(3) . 1_554 . . no
O7 Ba O4 P2 -80.2(3) 1_554 1_554 . . no
O1 Ba O4 Ba -177.74(12) . 1_554 . 2_655 no
O5 Ba O4 P2 -0.48(13) . 2_655 . . no
O7 Ba O4 P2 -57.08(16) 2_655 2_655 . . no
P2 Ba O4 Ba -163.5(2) . 2_655 . 1_554 no
O5 Ba O4 Ba -163.95(17) . 2_655 . 1_554 no
O4 Ba O5 P2 0.48(13) . 2_655 . . no
O7 Ba O5 P2 115.66(19) 2_655 2_655 . . no
O7 Ba O6 P2 68.9(2) 2_555 2_555 . . no
O1 Ba O7 C1 -157.0(6) 1_556 . . . no
O4 Ba O7 C1 -46.4(7) 1_556 . . . no
O3 Ba O7 C1 75.4(7) 1_656 . . . no
O6 Ba O7 C1 -56.9(6) 2_555 . . . no
P2 Ba O7 C1 34.6(6) 2_655 . . . no
O4 Ba O7 C1 12.7(7) 2_655 . . . no
O4 Ba P2 S3 -92.64(15) . 2_655 . . no
O5 Ba P2 S3 86.51(18) . 2_655 . . no
O7 Ba P2 S3 29.02(10) 2_655 2_655 . . no
O1 Ba O7 C1 140.3(7) 2_665 . . . no
O5 Ba O7 C1 58.1(6) 2_655 . . . no
S2 S1 P1 O1 -50.87(14) . . . . no
S2 S1 P1 O3 77.14(19) . . . . no
P1 S1 S2 S3 -99.79(8) . . . . no
S1 S2 S3 P2 90.55(9) . . . . no
S2 S3 P2 O5 159.49(19) . . . . no
S2 S3 P2 O4 35.72(17) . . . . no
S2 S3 P2 Ba 99.27(8) . . . 2_655 no
S2 S3 P2 O6 -85.50(14) . . . . no
S1 P1 O1 Ba -101.9(2) . . . 2_665 no
S1 P1 O1 Ba 103.55(16) . . . 1_554 no
S1 P1 O3 Ba 124.27(13) . . . 1_454 no
O3 P1 O1 Ba -21.8(3) . . . 1_554 no
O3 P1 O1 Ba 132.7(2) . . . 2_665 no
O1 P1 O3 Ba -111.0(2) . . . 1_454 no
O5 P2 O4 Ba 153.0(3) . . . 1_554 no
O5 P2 O4 Ba 0.8(2) . . . 2_655 no
S3 P2 O4 Ba 117.99(8) . . . 2_655 no
O6 P2 O4 Ba -124.66(14) . . . 2_655 no
Ba P2 O4 Ba 152.2(3) 2_655 . . 1_554 no
O6 P2 O4 Ba 27.5(3) . . . 1_554 no
O4 P2 O5 Ba -0.8(2) . . . 2_655 no
O6 P2 O5 Ba 126.49(17) . . . 2_655 no
S3 P2 O6 Ba -132.04(17) . . . 2_555 no
O4 P2 O6 Ba 109.1(2) . . . 2_555 no
O5 P2 O6 Ba -19.9(3) . . . 2_555 no
Ba P2 O6 Ba 42.7(3) 2_655 . . 2_555 no
S3 P2 O5 Ba -120.31(10) . . . 2_655 no
S3 P2 O4 Ba -89.9(3) . . . 1_554 no
Ba O7 C1 C2 153.5(5) . . . . no
